data_7122042
loop_
_publ_author_name
'Winner, Lena'
'B\'elanger-Chabot, Guillaume'
'Celik, Mehmet Ali'
'Sch\"afer, Marius'
'Braunschweig, Holger'

_publ_section_title
;
 Intriguing migrations in transient iminoborane adducts: two new pathways
 to aminoboranes.
;
_journal_issue 67
_journal_name_full 'Chemical communications (Cambridge, England)'
_journal_page_first 9349
_journal_page_last 9351
_journal_paper_doi 10.1039/c8cc05220d
_journal_volume 54
_journal_year 2018
_chemical_formula_moiety 'C40 H56 B N3'
_chemical_formula_sum 'C40 H56 B N3'
_chemical_formula_weight 589.68
_space_group_crystal_system monoclinic
_space_group_IT_number 14
_space_group_name_Hall '-P 2yn'
_space_group_name_H-M_alt 'P 1 21/n 1'
_symmetry_space_group_name_Hall '-P 2yn'
_symmetry_space_group_name_H-M 'P 1 21/n 1'
_atom_sites_solution_hydrogens geom
_atom_sites_solution_primary iterative
_atom_sites_solution_secondary difmap
_audit_creation_method SHELXL-2014/7
_audit_update_record
;
2018-06-12 deposited with the CCDC.
2018-07-26 downloaded from the CCDC.
;
_cell_angle_alpha 90
_cell_angle_beta 99.987(2)
_cell_angle_gamma 90
_cell_formula_units_Z 4
_cell_length_a 10.9215(7)
_cell_length_b 18.1709(13)
_cell_length_c 18.1668(12)
_cell_measurement_reflns_used 8945
_cell_measurement_temperature 100(2)
_cell_measurement_theta_max 26.55
_cell_measurement_theta_min 2.20
_cell_volume 3550.6(4)
_computing_cell_refinement 'Saint+ ver. V8.34A (Bruker AXS)'
_computing_data_collection 'APEX2 ver. 2014.9 (Bruker AXS)'
_computing_data_reduction 'Saint+ ver. V8.34A (Bruker AXS)'
_computing_molecular_graphics 'ShelXLe (Huebschle et all, 2011)'
_computing_publication_material 'SHELXL-2014/7 (Sheldrick, 2014)'
_computing_structure_refinement 'SHELXL-2014/7 (Sheldrick, 2014)'
_computing_structure_solution 'SHELXT (Sheldrick, 2014)'
_diffrn_ambient_temperature 100(2)
_diffrn_detector 'CCD area detector (Apex2)'
_diffrn_detector_area_resol_mean 8.333
_diffrn_measured_fraction_theta_full 1.000
_diffrn_measured_fraction_theta_max 0.998
_diffrn_measurement_device_type 'Bruker X8-APEX II'
_diffrn_measurement_method '\f and \w scans'
_diffrn_radiation_monochromator 'multi-layer mirror'
_diffrn_radiation_type MoK\a
_diffrn_radiation_wavelength 0.71073
_diffrn_reflns_av_R_equivalents 0.0530
_diffrn_reflns_av_unetI/netI 0.0412
_diffrn_reflns_Laue_measured_fraction_full 1.000
_diffrn_reflns_Laue_measured_fraction_max 0.998
_diffrn_reflns_limit_h_max 13
_diffrn_reflns_limit_h_min -13
_diffrn_reflns_limit_k_max 23
_diffrn_reflns_limit_k_min -23
_diffrn_reflns_limit_l_max 23
_diffrn_reflns_limit_l_min -22
_diffrn_reflns_number 45463
_diffrn_reflns_point_group_measured_fraction_full 1.000
_diffrn_reflns_point_group_measured_fraction_max 0.998
_diffrn_reflns_theta_full 26.000
_diffrn_reflns_theta_max 26.791
_diffrn_reflns_theta_min 1.597
_diffrn_source 'rotating-anode (Nonius FR-591)'
_exptl_absorpt_coefficient_mu 0.063
_exptl_absorpt_correction_T_max 0.7454
_exptl_absorpt_correction_T_min 0.6220
_exptl_absorpt_correction_type multi-scan
_exptl_absorpt_process_details 'SadAbs 2014/4 (Bruker AXS)'
_exptl_crystal_colour colourles
_exptl_crystal_density_diffrn 1.103
_exptl_crystal_description block
_exptl_crystal_F_000 1288
_exptl_crystal_size_max 0.358
_exptl_crystal_size_mid 0.265
_exptl_crystal_size_min 0.145
_refine_diff_density_max 0.342
_refine_diff_density_min -0.250
_refine_diff_density_rms 0.046
_refine_ls_extinction_method none
_refine_ls_goodness_of_fit_ref 1.048
_refine_ls_hydrogen_treatment constr
_refine_ls_matrix_type full
_refine_ls_number_parameters 411
_refine_ls_number_reflns 7558
_refine_ls_number_restraints 0
_refine_ls_restrained_S_all 1.048
_refine_ls_R_factor_all 0.0822
_refine_ls_R_factor_gt 0.0552
_refine_ls_shift/su_max 0.000
_refine_ls_shift/su_mean 0.000
_refine_ls_structure_factor_coef Fsqd
_refine_ls_weighting_details 'w=1/[\s^2^(Fo^2^)+(0.0663P)^2^+1.8094P] where P=(Fo^2^+2Fc^2^)/3'
_refine_ls_weighting_scheme calc
_refine_ls_wR_factor_gt 0.1341
_refine_ls_wR_factor_ref 0.1479
_reflns_Friedel_coverage 0.000
_reflns_number_gt 5574
_reflns_number_total 7558
_reflns_threshold_expression 'I > 2\s(I)'
_cod_data_source_file c8cc05220d2.cif
_cod_data_source_block 3
_cod_depositor_comments 'Adding full bibliography for 7122041--7122042.cif.'
_cod_database_code 7122042
_shelx_shelxl_version_number 2014/7
_shelx_space_group_comment
;
The symmetry employed for this shelxl refinement is uniquely defined
by the following loop, which should always be used as a source of
symmetry information in preference to the above space-group names.
They are only intended as comments.
;

loop_
_space_group_symop_operation_xyz
'x, y, z'
'-x+1/2, y+1/2, -z+1/2'
'-x, -y, -z'
'x-1/2, -y-1/2, z-1/2'

loop_
_atom_site_label
_atom_site_type_symbol
_atom_site_fract_x
_atom_site_fract_y
_atom_site_fract_z
_atom_site_U_iso_or_equiv
_atom_site_adp_type
_atom_site_occupancy
_atom_site_site_symmetry_order
_atom_site_calc_flag
_atom_site_refinement_flags_posn
_atom_site_refinement_flags_adp
N1 N 0.36971(13) 0.35858(7) 0.72260(8) 0.0194(3) Uani 1 1 d . .
B1 B 0.49071(18) 0.38799(10) 0.74566(11) 0.0177(4) Uani 1 1 d . .
C1 C 0.60835(15) 0.33723(9) 0.74234(10) 0.0185(4) Uani 1 1 d . .
C2 C 0.72464(17) 0.24004(10) 0.74728(12) 0.0316(5) Uani 1 1 d . .
H2 H 0.7498 0.1899 0.7503 0.038 Uiso 1 1 calc R U
N2 N 0.60643(13) 0.26396(8) 0.74635(9) 0.0257(4) Uani 1 1 d . .
C3 C 0.80150(17) 0.29785(10) 0.74319(12) 0.0279(4) Uani 1 1 d . .
H3 H 0.8880 0.2956 0.7420 0.033 Uiso 1 1 calc R U
N3 N 0.73033(13) 0.36022(7) 0.74114(8) 0.0194(3) Uani 1 1 d . .
C4 C 0.51479(15) 0.46655(9) 0.78425(10) 0.0181(4) Uani 1 1 d . .
C6 C 0.53775(17) 0.53649(10) 0.89979(11) 0.0257(4) Uani 1 1 d . .
H6 H 0.5443 0.5372 0.9526 0.031 Uiso 1 1 calc R U
C5 C 0.52815(16) 0.46897(9) 0.86285(10) 0.0209(4) Uani 1 1 d . .
C8 C 0.53196(16) 0.60002(9) 0.78542(11) 0.0235(4) Uani 1 1 d . .
H8 H 0.5348 0.6447 0.7586 0.028 Uiso 1 1 calc R U
C7 C 0.53806(17) 0.60285(10) 0.86180(11) 0.0263(4) Uani 1 1 d . .
C9 C 0.52180(15) 0.53355(9) 0.74627(10) 0.0200(4) Uani 1 1 d . .
C10 C 0.52101(17) 0.53693(10) 0.66364(10) 0.0240(4) Uani 1 1 d . .
H10A H 0.4540 0.5695 0.6402 0.036 Uiso 1 1 calc R U
H10B H 0.5076 0.4875 0.6423 0.036 Uiso 1 1 calc R U
H10C H 0.6010 0.5560 0.6545 0.036 Uiso 1 1 calc R U
C11 C 0.52976(18) 0.39965(10) 0.90930(11) 0.0254(4) Uani 1 1 d . .
H11A H 0.5866 0.4063 0.9569 0.038 Uiso 1 1 calc R U
H11B H 0.5579 0.3581 0.8821 0.038 Uiso 1 1 calc R U
H11C H 0.4458 0.3897 0.9190 0.038 Uiso 1 1 calc R U
C12 C 0.5472(2) 0.67522(11) 0.90264(13) 0.0388(5) Uani 1 1 d . .
H12A H 0.5322 0.7156 0.8664 0.058 Uiso 1 1 calc R U
H12B H 0.6305 0.6804 0.9326 0.058 Uiso 1 1 calc R U
H12C H 0.4850 0.6769 0.9355 0.058 Uiso 1 1 calc R U
C13 C 0.24741(15) 0.40218(9) 0.71949(11) 0.0234(4) Uani 1 1 d . .
C14 C 0.13388(17) 0.35360(10) 0.69166(13) 0.0327(5) Uani 1 1 d . .
H14A H 0.0578 0.3828 0.6894 0.049 Uiso 1 1 calc R U
H14B H 0.1324 0.3122 0.7261 0.049 Uiso 1 1 calc R U
H14C H 0.1389 0.3348 0.6417 0.049 Uiso 1 1 calc R U
C15 C 0.23258(17) 0.43285(11) 0.79544(12) 0.0317(5) Uani 1 1 d . .
H15A H 0.1533 0.4592 0.7909 0.047 Uiso 1 1 calc R U
H15B H 0.3011 0.4668 0.8132 0.047 Uiso 1 1 calc R U
H15C H 0.2338 0.3923 0.8311 0.047 Uiso 1 1 calc R U
C16 C 0.24250(17) 0.46551(10) 0.66394(12) 0.0284(4) Uani 1 1 d . .
H16A H 0.1593 0.4875 0.6558 0.043 Uiso 1 1 calc R U
H16B H 0.2608 0.4469 0.6164 0.043 Uiso 1 1 calc R U
H16C H 0.3042 0.5028 0.6839 0.043 Uiso 1 1 calc R U
C17 C 0.35020(15) 0.28207(9) 0.69794(11) 0.0209(4) Uani 1 1 d . .
C18 C 0.35091(16) 0.26305(9) 0.62317(11) 0.0247(4) Uani 1 1 d . .
C19 C 0.32282(17) 0.19037(10) 0.60082(12) 0.0294(4) Uani 1 1 d . .
H19 H 0.3227 0.1768 0.5503 0.035 Uiso 1 1 calc R U
C20 C 0.29536(17) 0.13801(10) 0.65037(12) 0.0309(5) Uani 1 1 d . .
H20 H 0.2748 0.0892 0.6338 0.037 Uiso 1 1 calc R U
C21 C 0.29797(17) 0.15689(10) 0.72392(12) 0.0291(4) Uani 1 1 d . .
H21 H 0.2804 0.1204 0.7580 0.035 Uiso 1 1 calc R U
C22 C 0.32586(15) 0.22850(9) 0.74989(11) 0.0234(4) Uani 1 1 d . .
C23 C 0.33158(17) 0.24454(10) 0.83217(11) 0.0267(4) Uani 1 1 d . .
H23 H 0.3460 0.2986 0.8397 0.032 Uiso 1 1 calc R U
C24 C 0.44054(18) 0.20420(11) 0.88049(12) 0.0312(4) Uani 1 1 d . .
H24A H 0.4478 0.2203 0.9325 0.047 Uiso 1 1 calc R U
H24B H 0.5178 0.2155 0.8623 0.047 Uiso 1 1 calc R U
H24C H 0.4256 0.1510 0.8775 0.047 Uiso 1 1 calc R U
C25 C 0.21079(19) 0.22534(12) 0.86030(13) 0.0377(5) Uani 1 1 d . .
H25A H 0.2164 0.2422 0.9120 0.057 Uiso 1 1 calc R U
H25B H 0.1983 0.1719 0.8581 0.057 Uiso 1 1 calc R U
H25C H 0.1405 0.2496 0.8287 0.057 Uiso 1 1 calc R U
C26 C 0.38403(19) 0.31599(10) 0.56463(11) 0.0316(5) Uani 1 1 d . .
H26 H 0.4042 0.3649 0.5890 0.038 Uiso 1 1 calc R U
C27 C 0.4985(2) 0.28866(12) 0.53496(14) 0.0447(6) Uani 1 1 d . .
H27A H 0.5257 0.3264 0.5028 0.067 Uiso 1 1 calc R U
H27B H 0.4776 0.2435 0.5060 0.067 Uiso 1 1 calc R U
H27C H 0.5656 0.2785 0.5770 0.067 Uiso 1 1 calc R U
C28 C 0.2750(2) 0.32630(13) 0.49963(13) 0.0480(6) Uani 1 1 d . .
H28A H 0.2991 0.3608 0.4632 0.072 Uiso 1 1 calc R U
H28B H 0.2030 0.3459 0.5188 0.072 Uiso 1 1 calc R U
H28C H 0.2532 0.2788 0.4754 0.072 Uiso 1 1 calc R U
C29 C 0.78611(14) 0.43209(9) 0.73536(10) 0.0180(4) Uani 1 1 d . .
C30 C 0.84204(15) 0.46752(9) 0.80119(10) 0.0213(4) Uani 1 1 d . .
C31 C 0.84668(18) 0.43395(11) 0.87783(11) 0.0293(4) Uani 1 1 d . .
H31 H 0.7740 0.4000 0.8757 0.035 Uiso 1 1 calc R U
C32 C 0.8406(2) 0.49137(14) 0.93889(12) 0.0408(5) Uani 1 1 d . .
H32A H 0.8275 0.4666 0.9848 0.061 Uiso 1 1 calc R U
H32B H 0.7717 0.5253 0.9223 0.061 Uiso 1 1 calc R U
H32C H 0.9189 0.5190 0.9486 0.061 Uiso 1 1 calc R U
C33 C 0.9660(2) 0.38882(12) 0.89985(13) 0.0399(5) Uani 1 1 d . .
H33A H 0.9689 0.3685 0.9501 0.060 Uiso 1 1 calc R U
H33B H 1.0384 0.4206 0.8994 0.060 Uiso 1 1 calc R U
H33C H 0.9670 0.3485 0.8641 0.060 Uiso 1 1 calc R U
C34 C 0.90097(16) 0.53451(10) 0.79382(11) 0.0264(4) Uani 1 1 d . .
H34 H 0.9372 0.5606 0.8375 0.032 Uiso 1 1 calc R U
C35 C 0.90789(16) 0.56373(10) 0.72469(11) 0.0279(4) Uani 1 1 d . .
H35 H 0.9483 0.6096 0.7211 0.033 Uiso 1 1 calc R U
C36 C 0.85634(16) 0.52653(10) 0.66076(11) 0.0260(4) Uani 1 1 d . .
H36 H 0.8635 0.5465 0.6134 0.031 Uiso 1 1 calc R U
C37 C 0.79368(15) 0.45982(9) 0.66433(10) 0.0213(4) Uani 1 1 d . .
C38 C 0.73995(18) 0.41848(11) 0.59331(11) 0.0293(4) Uani 1 1 d . .
H38 H 0.6701 0.3872 0.6045 0.035 Uiso 1 1 calc R U
C39 C 0.6885(2) 0.46818(12) 0.52745(12) 0.0367(5) Uani 1 1 d . .
H39A H 0.6478 0.4380 0.4856 0.055 Uiso 1 1 calc R U
H39B H 0.7568 0.4960 0.5121 0.055 Uiso 1 1 calc R U
H39C H 0.6280 0.5024 0.5424 0.055 Uiso 1 1 calc R U
C40 C 0.8356(2) 0.36790(13) 0.56869(14) 0.0478(6) Uani 1 1 d . .
H40A H 0.7974 0.3407 0.5240 0.072 Uiso 1 1 calc R U
H40B H 0.8660 0.3331 0.6089 0.072 Uiso 1 1 calc R U
H40C H 0.9053 0.3972 0.5573 0.072 Uiso 1 1 calc R U

loop_
_atom_site_aniso_label
_atom_site_aniso_U_11
_atom_site_aniso_U_22
_atom_site_aniso_U_33
_atom_site_aniso_U_23
_atom_site_aniso_U_13
_atom_site_aniso_U_12
N1 0.0153(7) 0.0142(7) 0.0291(9) 0.0006(6) 0.0047(6) 0.0010(5)
B1 0.0175(10) 0.0161(9) 0.0202(10) 0.0038(7) 0.0055(7) 0.0012(7)
C1 0.0156(8) 0.0154(8) 0.0248(10) -0.0001(7) 0.0047(7) -0.0015(6)
C2 0.0199(10) 0.0160(9) 0.0605(14) 0.0039(8) 0.0113(9) 0.0047(7)
N2 0.0183(8) 0.0156(7) 0.0443(10) 0.0025(7) 0.0084(7) 0.0012(6)
C3 0.0161(9) 0.0201(9) 0.0490(13) 0.0022(8) 0.0098(8) 0.0048(7)
N3 0.0135(7) 0.0161(7) 0.0290(9) 0.0012(6) 0.0048(6) 0.0004(5)
C4 0.0105(8) 0.0166(8) 0.0278(10) -0.0007(7) 0.0049(7) 0.0014(6)
C6 0.0272(10) 0.0237(9) 0.0273(11) -0.0042(7) 0.0083(8) -0.0022(7)
C5 0.0168(9) 0.0177(8) 0.0294(11) 0.0001(7) 0.0075(7) 0.0000(6)
C8 0.0184(9) 0.0158(8) 0.0369(12) 0.0018(7) 0.0063(7) -0.0007(6)
C7 0.0234(10) 0.0185(9) 0.0376(12) -0.0042(8) 0.0064(8) -0.0015(7)
C9 0.0119(8) 0.0172(8) 0.0314(10) 0.0011(7) 0.0051(7) 0.0007(6)
C10 0.0203(9) 0.0204(9) 0.0314(11) 0.0042(7) 0.0051(7) 0.0023(7)
C11 0.0304(10) 0.0214(9) 0.0261(11) 0.0007(7) 0.0095(8) -0.0008(7)
C12 0.0526(14) 0.0207(10) 0.0439(14) -0.0046(9) 0.0108(10) -0.0050(9)
C13 0.0117(8) 0.0199(9) 0.0385(11) 0.0016(7) 0.0038(7) 0.0013(6)
C14 0.0142(9) 0.0244(10) 0.0584(14) 0.0041(9) 0.0028(8) 0.0009(7)
C15 0.0176(10) 0.0341(11) 0.0455(13) 0.0001(9) 0.0116(8) 0.0069(8)
C16 0.0186(9) 0.0220(9) 0.0438(13) 0.0062(8) 0.0032(8) 0.0038(7)
C17 0.0104(8) 0.0153(8) 0.0360(11) 0.0004(7) 0.0016(7) -0.0009(6)
C18 0.0184(9) 0.0190(9) 0.0361(11) -0.0016(8) 0.0028(7) -0.0010(7)
C19 0.0242(10) 0.0231(9) 0.0395(12) -0.0061(8) 0.0014(8) -0.0024(7)
C20 0.0252(10) 0.0169(9) 0.0488(14) -0.0037(8) 0.0014(9) -0.0043(7)
C21 0.0209(10) 0.0183(9) 0.0474(13) 0.0074(8) 0.0044(8) -0.0023(7)
C22 0.0126(8) 0.0192(8) 0.0379(11) 0.0031(7) 0.0034(7) -0.0009(6)
C23 0.0220(10) 0.0204(9) 0.0387(12) 0.0048(8) 0.0083(8) -0.0012(7)
C24 0.0262(10) 0.0297(10) 0.0382(12) 0.0050(9) 0.0069(8) -0.0013(8)
C25 0.0289(11) 0.0365(11) 0.0502(14) 0.0103(10) 0.0136(9) -0.0002(9)
C26 0.0415(12) 0.0220(10) 0.0315(12) -0.0045(8) 0.0066(9) -0.0089(8)
C27 0.0549(15) 0.0384(12) 0.0460(14) -0.0168(10) 0.0236(11) -0.0189(10)
C28 0.0670(17) 0.0349(12) 0.0367(14) 0.0029(10) -0.0060(11) -0.0065(11)
C29 0.0098(8) 0.0153(8) 0.0288(10) 0.0014(7) 0.0033(6) 0.0007(6)
C30 0.0109(8) 0.0249(9) 0.0281(10) -0.0009(7) 0.0033(7) 0.0025(6)
C31 0.0234(10) 0.0368(11) 0.0279(11) 0.0001(8) 0.0056(8) -0.0040(8)
C32 0.0287(12) 0.0609(15) 0.0312(12) -0.0118(10) 0.0012(9) -0.0002(10)
C33 0.0412(13) 0.0429(13) 0.0354(13) 0.0133(10) 0.0065(9) 0.0078(10)
C34 0.0178(9) 0.0235(9) 0.0365(12) -0.0062(8) 0.0009(8) -0.0019(7)
C35 0.0175(9) 0.0195(9) 0.0454(13) 0.0037(8) 0.0021(8) -0.0025(7)
C36 0.0182(9) 0.0238(9) 0.0357(11) 0.0094(8) 0.0040(8) 0.0008(7)
C37 0.0146(9) 0.0200(9) 0.0284(10) 0.0030(7) 0.0013(7) 0.0027(6)
C38 0.0288(10) 0.0295(10) 0.0276(11) 0.0012(8) -0.0004(8) -0.0043(8)
C39 0.0389(12) 0.0440(13) 0.0265(11) 0.0018(9) 0.0035(9) 0.0039(9)
C40 0.0578(16) 0.0413(13) 0.0405(14) -0.0129(10) -0.0025(11) 0.0156(11)

loop_
_atom_type_symbol
_atom_type_description
_atom_type_scat_dispersion_real
_atom_type_scat_dispersion_imag
_atom_type_scat_source
C C 0.0033 0.0016 'International Tables Vol C Tables 4.2.6.8 and 6.1.1.4'
H H 0.0000 0.0000 'International Tables Vol C Tables 4.2.6.8 and 6.1.1.4'
B B 0.0013 0.0007 'International Tables Vol C Tables 4.2.6.8 and 6.1.1.4'
N N 0.0061 0.0033 'International Tables Vol C Tables 4.2.6.8 and 6.1.1.4'

loop_
_geom_angle_atom_site_label_1
_geom_angle_atom_site_label_2
_geom_angle_atom_site_label_3
_geom_angle
B1 N1 C17 121.75(14)
B1 N1 C13 124.89(14)
C17 N1 C13 113.35(13)
N1 B1 C1 119.13(15)
N1 B1 C4 122.80(15)
C1 B1 C4 117.63(14)
N2 C1 N3 108.83(14)
N2 C1 B1 123.79(14)
N3 C1 B1 127.18(14)
C3 C2 N2 110.33(16)
C3 C2 H2 124.8
N2 C2 H2 124.8
C1 N2 C2 107.22(14)
C2 C3 N3 106.78(15)
C2 C3 H3 126.6
N3 C3 H3 126.6
C3 N3 C1 106.82(14)
C3 N3 C29 120.15(14)
C1 N3 C29 132.97(13)
C9 C4 C5 117.66(15)
C9 C4 B1 125.33(16)
C5 C4 B1 117.00(14)
C7 C6 C5 122.09(18)
C7 C6 H6 119.0
C5 C6 H6 119.0
C6 C5 C4 120.05(16)
C6 C5 C11 118.12(17)
C4 C5 C11 121.82(15)
C7 C8 C9 122.05(16)
C7 C8 H8 119.0
C9 C8 H8 119.0
C8 C7 C6 117.63(16)
C8 C7 C12 121.09(17)
C6 C7 C12 121.27(18)
C8 C9 C4 120.30(17)
C8 C9 C10 117.41(15)
C4 C9 C10 122.28(15)
C9 C10 H10A 109.5
C9 C10 H10B 109.5
H10A C10 H10B 109.5
C9 C10 H10C 109.5
H10A C10 H10C 109.5
H10B C10 H10C 109.5
C5 C11 H11A 109.5
C5 C11 H11B 109.5
H11A C11 H11B 109.5
C5 C11 H11C 109.5
H11A C11 H11C 109.5
H11B C11 H11C 109.5
C7 C12 H12A 109.5
C7 C12 H12B 109.5
H12A C12 H12B 109.5
C7 C12 H12C 109.5
H12A C12 H12C 109.5
H12B C12 H12C 109.5
C15 C13 C16 109.04(15)
C15 C13 C14 107.59(15)
C16 C13 C14 106.40(15)
C15 C13 N1 112.43(15)
C16 C13 N1 109.99(14)
C14 C13 N1 111.16(14)
C13 C14 H14A 109.5
C13 C14 H14B 109.5
H14A C14 H14B 109.5
C13 C14 H14C 109.5
H14A C14 H14C 109.5
H14B C14 H14C 109.5
C13 C15 H15A 109.5
C13 C15 H15B 109.5
H15A C15 H15B 109.5
C13 C15 H15C 109.5
H15A C15 H15C 109.5
H15B C15 H15C 109.5
C13 C16 H16A 109.5
C13 C16 H16B 109.5
H16A C16 H16B 109.5
C13 C16 H16C 109.5
H16A C16 H16C 109.5
H16B C16 H16C 109.5
C18 C17 C22 120.68(16)
C18 C17 N1 120.33(15)
C22 C17 N1 118.94(16)
C19 C18 C17 118.39(17)
C19 C18 C26 117.37(17)
C17 C18 C26 124.21(16)
C20 C19 C18 121.56(19)
C20 C19 H19 119.2
C18 C19 H19 119.2
C21 C20 C19 119.50(17)
C21 C20 H20 120.3
C19 C20 H20 120.3
C20 C21 C22 121.74(18)
C20 C21 H21 119.1
C22 C21 H21 119.1
C21 C22 C17 118.08(18)
C21 C22 C23 118.77(16)
C17 C22 C23 123.14(16)
C22 C23 C25 113.23(16)
C22 C23 C24 111.56(15)
C25 C23 C24 109.05(16)
C22 C23 H23 107.6
C25 C23 H23 107.6
C24 C23 H23 107.6
C23 C24 H24A 109.5
C23 C24 H24B 109.5
H24A C24 H24B 109.5
C23 C24 H24C 109.5
H24A C24 H24C 109.5
H24B C24 H24C 109.5
C23 C25 H25A 109.5
C23 C25 H25B 109.5
H25A C25 H25B 109.5
C23 C25 H25C 109.5
H25A C25 H25C 109.5
H25B C25 H25C 109.5
C18 C26 C27 110.42(17)
C18 C26 C28 111.55(17)
C27 C26 C28 109.95(19)
C18 C26 H26 108.3
C27 C26 H26 108.3
C28 C26 H26 108.3
C26 C27 H27A 109.5
C26 C27 H27B 109.5
H27A C27 H27B 109.5
C26 C27 H27C 109.5
H27A C27 H27C 109.5
H27B C27 H27C 109.5
C26 C28 H28A 109.5
C26 C28 H28B 109.5
H28A C28 H28B 109.5
C26 C28 H28C 109.5
H28A C28 H28C 109.5
H28B C28 H28C 109.5
C37 C29 C30 122.28(15)
C37 C29 N3 118.84(15)
C30 C29 N3 118.52(15)
C34 C30 C29 117.34(16)
C34 C30 C31 119.87(17)
C29 C30 C31 122.69(16)
C30 C31 C32 113.13(17)
C30 C31 C33 110.32(15)
C32 C31 C33 108.46(17)
C30 C31 H31 108.3
C32 C31 H31 108.3
C33 C31 H31 108.3
C31 C32 H32A 109.5
C31 C32 H32B 109.5
H32A C32 H32B 109.5
C31 C32 H32C 109.5
H32A C32 H32C 109.5
H32B C32 H32C 109.5
C31 C33 H33A 109.5
C31 C33 H33B 109.5
H33A C33 H33B 109.5
C31 C33 H33C 109.5
H33A C33 H33C 109.5
H33B C33 H33C 109.5
C35 C34 C30 121.55(17)
C35 C34 H34 119.2
C30 C34 H34 119.2
C36 C35 C34 120.04(17)
C36 C35 H35 120.0
C34 C35 H35 120.0
C35 C36 C37 121.20(18)
C35 C36 H36 119.4
C37 C36 H36 119.4
C36 C37 C29 117.50(16)
C36 C37 C38 120.59(17)
C29 C37 C38 121.89(16)
C40 C38 C37 111.45(16)
C40 C38 C39 107.83(17)
C37 C38 C39 114.10(16)
C40 C38 H38 107.7
C37 C38 H38 107.7
C39 C38 H38 107.7
C38 C39 H39A 109.5
C38 C39 H39B 109.5
H39A C39 H39B 109.5
C38 C39 H39C 109.5
H39A C39 H39C 109.5
H39B C39 H39C 109.5
C38 C40 H40A 109.5
C38 C40 H40B 109.5
H40A C40 H40B 109.5
C38 C40 H40C 109.5
H40A C40 H40C 109.5
H40B C40 H40C 109.5

loop_
_geom_bond_atom_site_label_1
_geom_bond_atom_site_label_2
_geom_bond_distance
N1 B1 1.420(2)
N1 C17 1.465(2)
N1 C13 1.546(2)
B1 C1 1.591(2)
B1 C4 1.592(2)
C1 N2 1.334(2)
C1 N3 1.400(2)
C2 C3 1.355(3)
C2 N2 1.360(2)
C2 H2 0.9500
C3 N3 1.371(2)
C3 H3 0.9500
N3 C29 1.453(2)
C4 C9 1.408(2)
C4 C5 1.411(3)
C6 C7 1.390(3)
C6 C5 1.394(2)
C6 H6 0.9500
C5 C11 1.514(2)
C8 C7 1.378(3)
C8 C9 1.396(2)
C8 H8 0.9500
C7 C12 1.505(3)
C9 C10 1.501(3)
C10 H10A 0.9800
C10 H10B 0.9800
C10 H10C 0.9800
C11 H11A 0.9800
C11 H11B 0.9800
C11 H11C 0.9800
C12 H12A 0.9800
C12 H12B 0.9800
C12 H12C 0.9800
C13 C15 1.522(3)
C13 C16 1.525(3)
C13 C14 1.534(2)
C14 H14A 0.9800
C14 H14B 0.9800
C14 H14C 0.9800
C15 H15A 0.9800
C15 H15B 0.9800
C15 H15C 0.9800
C16 H16A 0.9800
C16 H16B 0.9800
C16 H16C 0.9800
C17 C18 1.403(3)
C17 C22 1.413(2)
C18 C19 1.400(2)
C18 C26 1.523(3)
C19 C20 1.378(3)
C19 H19 0.9500
C20 C21 1.375(3)
C20 H20 0.9500
C21 C22 1.400(3)
C21 H21 0.9500
C22 C23 1.514(3)
C23 C25 1.535(3)
C23 C24 1.537(3)
C23 H23 1.0000
C24 H24A 0.9800
C24 H24B 0.9800
C24 H24C 0.9800
C25 H25A 0.9800
C25 H25B 0.9800
C25 H25C 0.9800
C26 C27 1.528(3)
C26 C28 1.536(3)
C26 H26 1.0000
C27 H27A 0.9800
C27 H27B 0.9800
C27 H27C 0.9800
C28 H28A 0.9800
C28 H28B 0.9800
C28 H28C 0.9800
C29 C37 1.401(2)
C29 C30 1.401(2)
C30 C34 1.394(2)
C30 C31 1.513(3)
C31 C32 1.533(3)
C31 C33 1.533(3)
C31 H31 1.0000
C32 H32A 0.9800
C32 H32B 0.9800
C32 H32C 0.9800
C33 H33A 0.9800
C33 H33B 0.9800
C33 H33C 0.9800
C34 C35 1.377(3)
C34 H34 0.9500
C35 C36 1.377(3)
C35 H35 0.9500
C36 C37 1.399(2)
C36 H36 0.9500
C37 C38 1.520(3)
C38 C40 1.516(3)
C38 C39 1.526(3)
C38 H38 1.0000
C39 H39A 0.9800
C39 H39B 0.9800
C39 H39C 0.9800
C40 H40A 0.9800
C40 H40B 0.9800
C40 H40C 0.9800

loop_
_geom_torsion_atom_site_label_1
_geom_torsion_atom_site_label_2
_geom_torsion_atom_site_label_3
_geom_torsion_atom_site_label_4
_geom_torsion
C17 N1 B1 C1 1.9(2)
C13 N1 B1 C1 -177.19(15)
C17 N1 B1 C4 -170.41(16)
C13 N1 B1 C4 10.5(3)
N1 B1 C1 N2 -25.9(3)
C4 B1 C1 N2 146.79(17)
N1 B1 C1 N3 159.81(17)
C4 B1 C1 N3 -27.5(3)
N3 C1 N2 C2 -0.4(2)
B1 C1 N2 C2 -175.57(17)
C3 C2 N2 C1 -0.5(2)
N2 C2 C3 N3 1.2(2)
C2 C3 N3 C1 -1.4(2)
C2 C3 N3 C29 -178.94(17)
N2 C1 N3 C3 1.1(2)
B1 C1 N3 C3 176.11(17)
N2 C1 N3 C29 178.20(17)
B1 C1 N3 C29 -6.8(3)
N1 B1 C4 C9 -89.5(2)
C1 B1 C4 C9 98.1(2)
N1 B1 C4 C5 89.4(2)
C1 B1 C4 C5 -82.98(19)
C7 C6 C5 C4 -1.8(3)
C7 C6 C5 C11 179.49(17)
C9 C4 C5 C6 5.0(2)
B1 C4 C5 C6 -173.99(16)
C9 C4 C5 C11 -176.30(15)
B1 C4 C5 C11 4.7(2)
C9 C8 C7 C6 2.0(3)
C9 C8 C7 C12 -179.15(17)
C5 C6 C7 C8 -1.8(3)
C5 C6 C7 C12 179.38(18)
C7 C8 C9 C4 1.3(3)
C7 C8 C9 C10 -177.62(16)
C5 C4 C9 C8 -4.8(2)
B1 C4 C9 C8 174.11(15)
C5 C4 C9 C10 174.08(15)
B1 C4 C9 C10 -7.0(3)
B1 N1 C13 C15 -59.6(2)
C17 N1 C13 C15 121.28(16)
B1 N1 C13 C16 62.1(2)
C17 N1 C13 C16 -116.99(16)
B1 N1 C13 C14 179.71(17)
C17 N1 C13 C14 0.6(2)
B1 N1 C17 C18 -86.2(2)
C13 N1 C17 C18 92.93(18)
B1 N1 C17 C22 96.3(2)
C13 N1 C17 C22 -84.60(19)
C22 C17 C18 C19 2.1(3)
N1 C17 C18 C19 -175.36(15)
C22 C17 C18 C26 -176.05(17)
N1 C17 C18 C26 6.5(3)
C17 C18 C19 C20 -0.2(3)
C26 C18 C19 C20 178.07(18)
C18 C19 C20 C21 -1.4(3)
C19 C20 C21 C22 1.1(3)
C20 C21 C22 C17 0.8(3)
C20 C21 C22 C23 -177.81(17)
C18 C17 C22 C21 -2.4(2)
N1 C17 C22 C21 175.14(15)
C18 C17 C22 C23 176.13(16)
N1 C17 C22 C23 -6.4(2)
C21 C22 C23 C25 -57.0(2)
C17 C22 C23 C25 124.46(18)
C21 C22 C23 C24 66.4(2)
C17 C22 C23 C24 -112.07(19)
C19 C18 C26 C27 -59.9(2)
C17 C18 C26 C27 118.33(19)
C19 C18 C26 C28 62.7(2)
C17 C18 C26 C28 -119.1(2)
C3 N3 C29 C37 86.7(2)
C1 N3 C29 C37 -90.1(2)
C3 N3 C29 C30 -86.6(2)
C1 N3 C29 C30 96.6(2)
C37 C29 C30 C34 3.4(2)
N3 C29 C30 C34 176.48(14)
C37 C29 C30 C31 -173.06(16)
N3 C29 C30 C31 0.0(2)
C34 C30 C31 C32 36.4(2)
C29 C30 C31 C32 -147.26(17)
C34 C30 C31 C33 -85.3(2)
C29 C30 C31 C33 91.1(2)
C29 C30 C34 C35 -2.2(3)
C31 C30 C34 C35 174.39(16)
C30 C34 C35 C36 -0.3(3)
C34 C35 C36 C37 1.6(3)
C35 C36 C37 C29 -0.4(3)
C35 C36 C37 C38 -178.52(16)
C30 C29 C37 C36 -2.1(2)
N3 C29 C37 C36 -175.21(14)
C30 C29 C37 C38 175.94(16)
N3 C29 C37 C38 2.9(2)
C36 C37 C38 C40 87.0(2)
C29 C37 C38 C40 -91.0(2)
C36 C37 C38 C39 -35.4(2)
C29 C37 C38 C39 146.55(17)
